data_2012630
loop_
_publ_author_name
'Sugiyama, Teruki'
'Meng, Jiben'
'Matsuura, Teruo'

_publ_section_title
;
 Two-component molecular crystals composed of chloronitrobenzoic acids
 and 4-aminopyridine
;
_journal_issue 4
_journal_name_full 'Acta Crystallographica Section C'
_journal_page_first o242
_journal_page_last o246
_journal_paper_doi 10.1107/S0108270102003657
_journal_volume 58
_journal_year 2002
_chemical_formula_iupac 'C5 H7 N2 + , C7 H3 Cl N O4 -'
_chemical_formula_moiety 'C5 H7 N2 + , C7 H3 Cl N O4 -'
_chemical_formula_sum 'C12 H10 Cl N3 O4'
_chemical_formula_weight 295.68
_chemical_name_systematic
;
4-Aminopyridium 4-chloro-2-nitrobenzoate
;
_space_group_IT_number 15
_symmetry_cell_setting monoclinic
_symmetry_space_group_name_Hall '-C 2yc'
_symmetry_space_group_name_H-M 'C 1 2/c 1'
_atom_sites_solution_hydrogens geom
_atom_sites_solution_primary direct
_atom_sites_solution_secondary difmap
_cell_angle_alpha 90
_cell_angle_beta 103.749(14)
_cell_angle_gamma 90
_cell_formula_units_Z 8
_cell_length_a 25.608(19)
_cell_length_b 8.475(6)
_cell_length_c 12.433(10)
_cell_measurement_temperature 293(2)
_cell_volume 2621(3)
_computing_cell_refinement XSCANS
_computing_data_collection 'XSCANS (Siemens, 1996)'
_computing_data_reduction 'SHELXTL (Bruker, 1997)'
_computing_molecular_graphics SHELXTL
_computing_publication_material SHELXTL
_computing_structure_refinement 'SHELXL97 (Sheldrick, 1997)'
_computing_structure_solution 'SHELXS97 (Sheldrick, 1997)'
_diffrn_ambient_temperature 293(2)
_diffrn_measured_fraction_theta_full 1.000
_diffrn_measured_fraction_theta_max 1.000
_diffrn_measurement_device_type 'Make? Model? CCD area-detector'
_diffrn_measurement_method '\f and \w scans'
_diffrn_radiation_monochromator graphite
_diffrn_radiation_source 'fine-focus sealed tube'
_diffrn_radiation_type MoK\a
_diffrn_radiation_wavelength 0.71073
_diffrn_reflns_av_R_equivalents 0.028
_diffrn_reflns_av_sigmaI/netI 0.035
_diffrn_reflns_limit_h_max 26
_diffrn_reflns_limit_h_min -30
_diffrn_reflns_limit_k_max 9
_diffrn_reflns_limit_k_min -10
_diffrn_reflns_limit_l_max 12
_diffrn_reflns_limit_l_min -14
_diffrn_reflns_number 5262
_diffrn_reflns_theta_full 25.02
_diffrn_reflns_theta_max 25.02
_diffrn_reflns_theta_min 1.64
_exptl_absorpt_coefficient_mu 0.309
_exptl_absorpt_correction_T_max 0.941
_exptl_absorpt_correction_T_min 0.913
_exptl_absorpt_correction_type multi-scan
_exptl_absorpt_process_details '(SADABS; Sheldrick, 1995)'
_exptl_crystal_colour colourless
_exptl_crystal_density_diffrn 1.499
_exptl_crystal_density_meas ?
_exptl_crystal_density_method 'not measured'
_exptl_crystal_description prism
_exptl_crystal_F_000 1216
_exptl_crystal_size_max 0.30
_exptl_crystal_size_mid 0.25
_exptl_crystal_size_min 0.20
_refine_diff_density_max 0.23
_refine_diff_density_min -0.25
_refine_ls_extinction_coef 0.0061(7)
_refine_ls_extinction_expression Fc^*^=kFc[1+0.001xFc^2^\l^3^/sin(2\q)]^-1/4^
_refine_ls_extinction_method 'SHELXL97 (Sheldrick, 1997)'
_refine_ls_goodness_of_fit_ref 1.041
_refine_ls_hydrogen_treatment mixed
_refine_ls_matrix_type full
_refine_ls_number_parameters 194
_refine_ls_number_reflns 2308
_refine_ls_number_restraints 0
_refine_ls_restrained_S_all 1.041
_refine_ls_R_factor_all 0.065
_refine_ls_R_factor_gt 0.037
_refine_ls_shift/su_max 0.001
_refine_ls_shift/su_mean 0.000
_refine_ls_structure_factor_coef Fsqd
_refine_ls_weighting_details 'calc w = 1/[\s^2^(Fo^2^)+(0.0586P)^2^+1.1026P] where P=(Fo^2^+2Fc^2^)/3'
_refine_ls_weighting_scheme calc
_refine_ls_wR_factor_gt 0.093
_refine_ls_wR_factor_ref 0.120
_reflns_number_gt 1579
_reflns_number_total 2308
_reflns_threshold_expression I>2\s(I)
_cod_data_source_file gd1189.cif
_cod_data_source_block IV
_cod_depositor_comments
;
The following automatic conversions were performed:
'_symmetry_cell_setting' value 'Monoclinic' changed to 'monoclinic'
according to '/home/saulius/struct/CIF-dictionaries/cif_core.dic'
dictionary named 'cif_core.dic' version 2.4.1 from 2010-06-29.

Automatic conversion script
Id: cif_fix_enum 1527 2010-12-29 10:47:43Z saulius 

The following automatic conversions were performed:

'_symmetry_cell_setting' value 'Monoclinic' changed to 'monoclinic'
according to /home/saulius/struct/CIF-dictionaries/cif_core.dic
dictionary named 'cif_core.dic' version 2.4.1 from 2010-06-29.

Automatic conversion script
Id: cif_fix_values 1715 2011-07-08 13:25:40Z adriana 

The following automatic conversions were performed:

'_exptl_crystal_density_meas' value 'not measured' was changed to '?'
- the value is perceived as not measured.

Automatic conversion script
Id: cif_fix_values 3008 2015-01-20 13:52:24Z robertas 
;
_cod_original_sg_symbol_H-M 'C 2/c'
_cod_database_code 2012630
_cod_database_fobs_code 2012630

loop_
_symmetry_equiv_pos_as_xyz
'x, y, z'
'-x, y, -z+1/2'
'x+1/2, y+1/2, z'
'-x+1/2, y+1/2, -z+1/2'
'-x, -y, -z'
'x, -y, z-1/2'
'-x+1/2, -y+1/2, -z'
'x+1/2, -y+1/2, z-1/2'

loop_
_atom_site_label
_atom_site_fract_x
_atom_site_fract_y
_atom_site_fract_z
_atom_site_U_iso_or_equiv
_atom_site_adp_type
_atom_site_calc_flag
_atom_site_refinement_flags
_atom_site_occupancy
_atom_site_disorder_assembly
_atom_site_disorder_group
_atom_site_type_symbol
Cl1 0.46273(3) 0.19463(9) 1.09806(7) 0.0691(3) Uani d . 1 . . Cl
O1 0.67956(8) 0.5915(2) 1.03009(16) 0.0627(6) Uani d . 1 . . O
O2 0.64006(7) 0.5301(2) 0.85667(16) 0.0623(6) Uani d . 1 . . O
O3 0.64154(9) 0.1909(3) 0.86890(18) 0.0766(7) Uani d . 1 . . O
O4 0.56335(9) 0.2125(3) 0.76201(18) 0.0929(9) Uani d . 1 . . O
N1 0.67789(10) 0.7470(3) 0.73599(19) 0.0543(6) Uani d . 1 . . N
H1 0.6714(13) 0.672(4) 0.785(3) 0.087(11) Uiso d . 1 . . H
N2 0.71828(11) 1.0873(3) 0.5373(2) 0.0553(7) Uani d . 1 . . N
H22 0.7050(12) 1.173(3) 0.530(2) 0.052(9) Uiso d . 1 . . H
H21 0.7497(13) 1.077(3) 0.510(2) 0.076(10) Uiso d . 1 . . H
N3 0.59496(10) 0.2314(3) 0.84955(19) 0.0499(6) Uani d . 1 . . N
C1 0.72010(12) 0.7263(3) 0.6911(2) 0.0545(7) Uani d . 1 . . C
H1A 0.7399 0.6334 0.7052 0.065 Uiso calc R 1 . . H
C2 0.73461(10) 0.8376(3) 0.6258(2) 0.0475(7) Uani d . 1 . . C
H2A 0.7645 0.8213 0.5970 0.057 Uiso calc R 1 . . H
C3 0.70500(9) 0.9766(3) 0.6015(2) 0.0405(6) Uani d . 1 . . C
C4 0.66046(10) 0.9934(3) 0.6484(2) 0.0500(7) Uani d . 1 . . C
H4A 0.6391 1.0832 0.6341 0.060 Uiso calc R 1 . . H
C5 0.64896(11) 0.8785(4) 0.7142(2) 0.0574(8) Uani d . 1 . . C
H5A 0.6197 0.8918 0.7456 0.069 Uiso calc R 1 . . H
C6 0.51680(10) 0.2849(3) 1.0603(2) 0.0440(6) Uani d . 1 . . C
C7 0.54252(10) 0.4093(3) 1.1214(2) 0.0472(7) Uani d . 1 . . C
H7A 0.5318 0.4439 1.1838 0.057 Uiso calc R 1 . . H
C8 0.58457(10) 0.4825(3) 1.0888(2) 0.0437(6) Uani d . 1 . . C
H8A 0.6016 0.5677 1.1297 0.052 Uiso calc R 1 . . H
C9 0.60195(9) 0.4326(3) 0.99716(18) 0.0361(6) Uani d . 1 . . C
C10 0.57535(9) 0.3041(3) 0.94051(19) 0.0377(6) Uani d . 1 . . C
C11 0.53250(10) 0.2298(3) 0.9689(2) 0.0435(6) Uani d . 1 . . C
H11A 0.5149 0.1456 0.9276 0.052 Uiso calc R 1 . . H
C12 0.64452(10) 0.5254(3) 0.9582(2) 0.0430(6) Uani d . 1 . . C

loop_
_atom_site_aniso_label
_atom_site_aniso_U_11
_atom_site_aniso_U_22
_atom_site_aniso_U_33
_atom_site_aniso_U_12
_atom_site_aniso_U_13
_atom_site_aniso_U_23
Cl1 0.0676(5) 0.0614(5) 0.0935(7) -0.0098(4) 0.0490(4) 0.0062(4)
O1 0.0603(13) 0.0647(12) 0.0681(13) -0.0248(10) 0.0255(10) -0.0151(11)
O2 0.0682(13) 0.0773(13) 0.0494(12) -0.0148(11) 0.0299(9) 0.0101(10)
O3 0.0678(15) 0.0954(17) 0.0710(15) 0.0281(12) 0.0255(11) -0.0145(12)
O4 0.0675(15) 0.162(3) 0.0502(13) -0.0161(15) 0.0163(11) -0.0370(15)
N1 0.0667(16) 0.0543(14) 0.0447(14) -0.0130(13) 0.0190(12) 0.0040(12)
N2 0.0563(16) 0.0445(14) 0.0714(17) 0.0042(12) 0.0278(13) 0.0142(12)
N3 0.0552(15) 0.0565(14) 0.0418(13) -0.0058(12) 0.0191(11) -0.0076(11)
C1 0.0603(18) 0.0512(16) 0.0517(17) 0.0056(14) 0.0125(14) 0.0093(14)
C2 0.0431(14) 0.0503(15) 0.0520(16) 0.0047(12) 0.0173(12) 0.0057(13)
C3 0.0396(14) 0.0402(13) 0.0424(14) -0.0045(11) 0.0114(11) -0.0023(11)
C4 0.0448(15) 0.0465(15) 0.0631(18) 0.0012(12) 0.0213(13) -0.0025(13)
C5 0.0530(17) 0.0678(19) 0.0595(18) -0.0126(15) 0.0298(14) -0.0105(16)
C6 0.0434(15) 0.0423(14) 0.0524(16) 0.0027(11) 0.0233(12) 0.0105(12)
C7 0.0568(16) 0.0485(15) 0.0445(15) 0.0041(13) 0.0284(12) 0.0013(12)
C8 0.0533(16) 0.0408(14) 0.0399(14) -0.0009(12) 0.0170(11) -0.0030(11)
C9 0.0371(13) 0.0379(13) 0.0354(13) 0.0026(11) 0.0126(10) 0.0046(11)
C10 0.0421(14) 0.0397(13) 0.0339(13) 0.0047(11) 0.0142(10) 0.0031(11)
C11 0.0435(15) 0.0392(14) 0.0489(15) -0.0020(11) 0.0129(11) 0.0013(11)
C12 0.0462(15) 0.0370(13) 0.0523(16) 0.0021(12) 0.0247(13) 0.0040(13)

loop_
_atom_type_symbol
_atom_type_description
_atom_type_scat_dispersion_real
_atom_type_scat_dispersion_imag
_atom_type_scat_source
C C 0.0033 0.0016 'International Tables Vol C Tables 4.2.6.8 and 6.1.1.4'
H H 0.0000 0.0000 'International Tables Vol C Tables 4.2.6.8 and 6.1.1.4'
N N 0.0061 0.0033 'International Tables Vol C Tables 4.2.6.8 and 6.1.1.4'
O O 0.0106 0.0060 'International Tables Vol C Tables 4.2.6.8 and 6.1.1.4'
Cl Cl 0.1484 0.1585 'International Tables Vol C Tables 4.2.6.8 and 6.1.1.4'

loop_
_geom_angle_atom_site_label_1
_geom_angle_atom_site_label_2
_geom_angle_atom_site_label_3
_geom_angle
_geom_angle_publ_flag
C5 N1 C1 119.4(2) no
C5 N1 H1 122(2) no
C1 N1 H1 118(2) no
C3 N2 H22 123(2) no
C3 N2 H21 121.0(18) no
H22 N2 H21 115(3) no
O4 N3 O3 124.2(2) no
O4 N3 C10 118.1(2) no
O3 N3 C10 117.7(2) no
N1 C1 C2 121.5(3) no
N1 C1 H1A 119.3 no
C2 C1 H1A 119.3 no
C1 C2 C3 120.4(2) no
C1 C2 H2A 119.8 no
C3 C2 H2A 119.8 no
N2 C3 C2 121.6(2) no
N2 C3 C4 121.8(3) no
C2 C3 C4 116.6(2) no
C5 C4 C3 119.6(3) no
C5 C4 H4A 120.2 no
C3 C4 H4A 120.2 no
N1 C5 C4 122.5(3) no
N1 C5 H5A 118.8 no
C4 C5 H5A 118.8 no
C7 C6 C11 121.5(2) no
C7 C6 Cl1 119.7(2) no
C11 C6 Cl1 118.8(2) no
C6 C7 C8 119.2(2) no
C6 C7 H7A 120.4 no
C8 C7 H7A 120.4 no
C7 C8 C9 121.9(2) no
C7 C8 H8A 119.1 no
C9 C8 H8A 119.1 no
C10 C9 C8 116.3(2) no
C10 C9 C12 123.4(2) no
C8 C9 C12 120.1(2) no
C11 C10 C9 123.6(2) no
C11 C10 N3 116.1(2) no
C9 C10 N3 120.1(2) no
C6 C11 C10 117.5(2) no
C6 C11 H11A 121.2 no
C10 C11 H11A 121.2 no
O1 C12 O2 126.5(2) no
O1 C12 C9 117.2(2) no
O2 C12 C9 116.3(2) no

loop_
_geom_bond_atom_site_label_1
_geom_bond_atom_site_label_2
_geom_bond_site_symmetry_2
_geom_bond_distance
_geom_bond_publ_flag
Cl1 C6 . 1.742(3) no
O1 C12 . 1.240(3) no
O2 C12 . 1.241(3) no
O3 N3 . 1.209(3) no
O4 N3 . 1.203(3) no
N1 C5 . 1.330(4) no
N1 C1 . 1.340(4) no
N1 H1 . 0.93(3) no
N2 C3 . 1.327(3) no
N2 H22 . 0.80(3) no
N2 H21 . 0.95(3) no
N3 C10 . 1.477(3) no
C1 C2 . 1.353(4) no
C1 H1A . 0.9300 no
C2 C3 . 1.394(4) no
C2 H2A . 0.9300 no
C3 C4 . 1.406(3) no
C4 C5 . 1.349(4) no
C4 H4A . 0.9300 no
C5 H5A . 0.9300 no
C6 C7 . 1.372(4) no
C6 C11 . 1.374(3) no
C7 C8 . 1.384(3) no
C7 H7A . 0.9300 no
C8 C9 . 1.385(3) no
C8 H8A . 0.9300 no
C9 C10 . 1.384(3) no
C9 C12 . 1.514(3) no
C10 C11 . 1.382(3) no
C11 H11A . 0.9300 no

loop_
_geom_hbond_atom_site_label_D
_geom_hbond_atom_site_label_H
_geom_hbond_atom_site_label_A
_geom_hbond_site_symmetry_A
_geom_hbond_distance_DH
_geom_hbond_distance_HA
_geom_hbond_distance_DA
_geom_hbond_angle_DHA
_geom_hbond_publ_flag
N1 H1 O2 1 0.93(3) 1.79(3) 2.694(3) 164(3) yes
N2 H22 O1 6_575 0.80(3) 2.10(3) 2.891(4) 172(3) yes
N2 H21 O1 4_656 0.95(3) 1.99(3) 2.931(4) 169(3) yes

loop_
_cod_related_entry_id
_cod_related_entry_database
_cod_related_entry_code
1 ChemSpider 21134904
